data_7250197
loop_
_publ_author_name
'Gang, Ruo-Tong'
'Zhang, Wen-Jing'
'Yu, Hai-Jun'
'Li, Zhen-Hui'
'Li, Yi-Long'
'Wu, Xue-Ru'
'Chen, Ming-Guang'
'Gao, Shu-Man'
'Shao, Feng'

_publ_section_title
;
 Two zinc(ii)-based coordination polymers as luminescent sensors for
 detecting salicylaldehyde with high sensitivity and selectivity
;
_journal_issue 18
_journal_name_full CrystEngComm
_journal_page_first 2944
_journal_page_last 2951
_journal_paper_doi 10.1039/D4CE01236D
_journal_volume 27
_journal_year 2025
_chemical_formula_moiety 'C34 H24 N6 O4 Zn'
_chemical_formula_sum 'C34 H24 N6 O4 Zn'
_chemical_formula_weight 645.96
_space_group_crystal_system triclinic
_space_group_IT_number 2
_space_group_name_Hall '-P 1'
_space_group_name_H-M_alt 'P -1'
_atom_sites_solution_hydrogens geom
_atom_sites_solution_primary dual
_audit_creation_date 2024-01-22
_audit_creation_method
;
Olex2 1.5-beta
(compiled 2023.08.24 svn.re1ec1418 for OlexSys, GUI svn.r6817)
;
_audit_update_record
;
2024-01-23 deposited with the CCDC.	2025-03-28 downloaded from the CCDC.
;
_cell_angle_alpha 111.631(2)
_cell_angle_beta 94.164(2)
_cell_angle_gamma 101.933(2)
_cell_formula_units_Z 2
_cell_length_a 10.1228(5)
_cell_length_b 11.5907(5)
_cell_length_c 13.8893(7)
_cell_measurement_reflns_used 6342
_cell_measurement_temperature 100
_cell_measurement_theta_max 26.244
_cell_measurement_theta_min 2.410
_cell_volume 1462.16(12)
_computing_cell_refinement 'SAINT V8.40A (Bruker, 2019)'
_computing_data_reduction 'SAINT V8.40A (Bruker, 2019)'
_computing_molecular_graphics 'Olex2 1.5-beta (Dolomanov et al., 2009)'
_computing_publication_material 'Olex2 1.5-beta (Dolomanov et al., 2009)'
_computing_structure_refinement 'SHELXL 2018/3 (Sheldrick, 2015)'
_computing_structure_solution 'SHELXT 2014/5 (Sheldrick, 2014)'
_diffrn_ambient_temperature 100
_diffrn_measured_fraction_theta_full 0.998
_diffrn_measured_fraction_theta_max 0.996
_diffrn_measurement_device_type 'D8 VENTURE'
_diffrn_measurement_method '\f and \w scans'
_diffrn_radiation_type MoK\a
_diffrn_radiation_wavelength 0.71073
_diffrn_reflns_av_R_equivalents 0.0696
_diffrn_reflns_av_unetI/netI 0.0809
_diffrn_reflns_Laue_measured_fraction_full 0.998
_diffrn_reflns_Laue_measured_fraction_max 0.996
_diffrn_reflns_limit_h_max 12
_diffrn_reflns_limit_h_min -12
_diffrn_reflns_limit_k_max 12
_diffrn_reflns_limit_k_min -14
_diffrn_reflns_limit_l_max 17
_diffrn_reflns_limit_l_min -17
_diffrn_reflns_number 17331
_diffrn_reflns_point_group_measured_fraction_full 0.998
_diffrn_reflns_point_group_measured_fraction_max 0.996
_diffrn_reflns_theta_full 25.242
_diffrn_reflns_theta_max 26.439
_diffrn_reflns_theta_min 1.953
_diffrn_source_current 1.4
_diffrn_source_power 0.07
_diffrn_source_voltage 50.0
_diffrn_standards_number 0
_exptl_absorpt_coefficient_mu 0.891
_exptl_absorpt_correction_T_max 0.2603
_exptl_absorpt_correction_T_min 0.1823
_exptl_absorpt_correction_type multi-scan
_exptl_absorpt_process_details
;
SADABS-2016/2 (Bruker,2016/2) was used for absorption correction.
wR2(int) was 0.0980 before and 0.0723 after correction.
The Ratio of minimum to maximum transmission is 0.7003.
The \l/2 correction factor is Not present.
;
_exptl_crystal_colour colourless
_exptl_crystal_colour_primary colourless
_exptl_crystal_density_diffrn 1.467
_exptl_crystal_description block
_exptl_crystal_F_000 664
_exptl_crystal_size_max 0.15
_exptl_crystal_size_mid 0.08
_exptl_crystal_size_min 0.05
_refine_diff_density_max 0.801
_refine_diff_density_min -0.617
_refine_diff_density_rms 0.084
_refine_ls_extinction_method none
_refine_ls_goodness_of_fit_ref 1.034
_refine_ls_hydrogen_treatment constr
_refine_ls_matrix_type full
_refine_ls_number_parameters 406
_refine_ls_number_reflns 6020
_refine_ls_number_restraints 0
_refine_ls_restrained_S_all 1.034
_refine_ls_R_factor_all 0.0744
_refine_ls_R_factor_gt 0.0502
_refine_ls_shift/su_max 0.001
_refine_ls_shift/su_mean 0.000
_refine_ls_structure_factor_coef Fsqd
_refine_ls_weighting_details 'w=1/[\s^2^(Fo^2^)+(0.0582P)^2^+0.5113P] where P=(Fo^2^+2Fc^2^)/3'
_refine_ls_weighting_scheme calc
_refine_ls_wR_factor_gt 0.1179
_refine_ls_wR_factor_ref 0.1320
_reflns_Friedel_coverage 0.000
_reflns_number_gt 4548
_reflns_number_total 6020
_reflns_threshold_expression 'I > 2\s(I)'
_cod_data_source_file d4ce01236d2.cif
_cod_data_source_block fsrtg1042d_0m
_cod_depositor_comments 'Adding full bibliography for 7250196--7250197.cif.'
_cod_database_code 7250197
_shelx_shelxl_version_number 2018/3
_shelx_space_group_comment
;
The symmetry employed for this shelxl refinement is uniquely defined
by the following loop, which should always be used as a source of
symmetry information in preference to the above space-group names.
They are only intended as comments.
;
_shelx_estimated_absorpt_t_max 0.957
_shelx_estimated_absorpt_t_min 0.878
_olex2_refinement_description
;
1. Fixed Uiso
 At 1.2 times of:
  All C(H) groups, All C(H,H) groups, All N(H) groups
2.a Secondary CH2 refined with riding coordinates:
 C20(H20A,H20B)
2.b Aromatic/amide H refined with riding coordinates:
 N6(H6), C1(H1), C16(H16), C14(H14), C4(H4), C9(H9), C5(H5), C2(H2), C11(H11),
 C10(H10), C8(H8), C6(H6A), C18(H18), C33(H33), C28(H28), C22(H22), C30(H30),
 C26(H26), C32(H32), C31(H31), C24(H24), C25(H25)
;
_olex2_submission_special_instructions 'No special instructions were received'

loop_
_space_group_symop_operation_xyz
'x, y, z'
'-x, -y, -z'

loop_
_atom_site_label
_atom_site_type_symbol
_atom_site_fract_x
_atom_site_fract_y
_atom_site_fract_z
_atom_site_U_iso_or_equiv
_atom_site_adp_type
_atom_site_occupancy
_atom_site_site_symmetry_order
_atom_site_calc_flag
_atom_site_refinement_flags_posn
_atom_site_refinement_flags_adp
_atom_site_refinement_flags_occupancy
_atom_site_disorder_assembly
_atom_site_disorder_group
Zn1 Zn 0.97662(3) 0.27054(3) 0.42348(3) 0.02257(13) Uani 1 1 d . . . . .
O1 O 0.8582(2) 0.3437(2) 0.52471(16) 0.0283(5) Uani 1 1 d . . . . .
O4 O 0.1541(2) 0.35692(19) 0.52081(16) 0.0241(5) Uani 1 1 d . . . . .
O3 O 0.2168(2) 0.2263(2) 0.37949(16) 0.0279(5) Uani 1 1 d . . . . .
O2 O 0.7102(2) 0.2417(2) 0.37688(17) 0.0336(6) Uani 1 1 d . . . . .
N2 N 0.9836(2) 0.3250(2) 0.30287(19) 0.0228(6) Uani 1 1 d . . . . .
N5 N 0.9218(3) 1.0820(2) 0.3913(2) 0.0251(6) Uani 1 1 d . . . . .
N1 N 0.9631(3) 0.4461(2) 0.2153(2) 0.0252(6) Uani 1 1 d . . . . .
N4 N 0.8899(3) 0.8737(2) 0.3128(2) 0.0282(6) Uani 1 1 d . . . . .
N3 N 0.8564(3) 0.6124(3) 0.0553(2) 0.0331(7) Uani 1 1 d . . . . .
N6 N 0.5904(3) 0.5953(3) 0.7840(2) 0.0320(7) Uani 1 1 d . . . . .
H6 H 0.670078 0.609517 0.821863 0.038 Uiso 1 1 calc R U . . .
C1 C 0.9341(3) 0.4202(3) 0.3000(2) 0.0257(7) Uani 1 1 d . . . . .
H1 H 0.884666 0.464835 0.350631 0.031 Uiso 1 1 calc R U . . .
C15 C 0.3897(3) 0.3589(3) 0.5280(2) 0.0210(6) Uani 1 1 d . . . . .
C16 C 0.4215(3) 0.4541(3) 0.6287(2) 0.0237(7) Uani 1 1 d . . . . .
H16 H 0.351101 0.487794 0.661958 0.028 Uiso 1 1 calc R U . . .
C14 C 0.4919(3) 0.3106(3) 0.4784(2) 0.0248(7) Uani 1 1 d . . . . .
H14 H 0.469937 0.245976 0.409277 0.030 Uiso 1 1 calc R U . . .
C19 C 0.2447(3) 0.3097(3) 0.4702(2) 0.0227(7) Uani 1 1 d . . . . .
C4 C 1.0371(3) 0.3611(3) 0.1612(2) 0.0250(7) Uani 1 1 d . . . . .
H4 H 1.072489 0.356016 0.098607 0.030 Uiso 1 1 calc R U . . .
C9 C 0.9469(3) 0.9891(3) 0.3121(3) 0.0282(7) Uani 1 1 d . . . . .
H9 H 0.998701 1.001543 0.260731 0.034 Uiso 1 1 calc R U . . .
C17 C 0.5565(3) 0.5007(3) 0.6815(2) 0.0241(7) Uani 1 1 d . . . . .
C5 C 0.8896(3) 0.5236(3) 0.0858(2) 0.0297(8) Uani 1 1 d . . . . .
H5 H 0.887670 0.442339 0.033330 0.036 Uiso 1 1 calc R U . . .
C2 C 1.0483(3) 0.2873(3) 0.2160(2) 0.0250(7) Uani 1 1 d . . . . .
H2 H 1.093556 0.219957 0.197776 0.030 Uiso 1 1 calc R U . . .
C3 C 0.9263(3) 0.5438(3) 0.1891(2) 0.0255(7) Uani 1 1 d . . . . .
C11 C 0.8457(3) 1.0244(3) 0.4467(2) 0.0290(7) Uani 1 1 d . . . . .
H11 H 0.812679 1.068114 0.508830 0.035 Uiso 1 1 calc R U . . .
C12 C 0.7373(3) 0.3097(3) 0.4721(2) 0.0247(7) Uani 1 1 d . . . . .
C10 C 0.8252(4) 0.8958(3) 0.3994(2) 0.0299(7) Uani 1 1 d . . . . .
H10 H 0.775984 0.833330 0.421427 0.036 Uiso 1 1 calc R U . . .
C7 C 0.8906(3) 0.7515(3) 0.2359(2) 0.0273(7) Uani 1 1 d . . . . .
C13 C 0.6271(3) 0.3569(3) 0.5299(2) 0.0235(7) Uani 1 1 d . . . . .
C8 C 0.8566(3) 0.7252(3) 0.1306(3) 0.0308(8) Uani 1 1 d . . . . .
H8 H 0.832493 0.789305 0.110913 0.037 Uiso 1 1 calc R U . . .
C20 C 0.4940(3) 0.6699(3) 0.8278(3) 0.0368(9) Uani 1 1 d . . . . .
H20A H 0.415662 0.614239 0.841328 0.044 Uiso 1 1 calc R U . . .
H20B H 0.458452 0.700897 0.776127 0.044 Uiso 1 1 calc R U . . .
C6 C 0.9286(3) 0.6605(3) 0.2674(2) 0.0283(7) Uani 1 1 d . . . . .
H6A H 0.954768 0.677649 0.339434 0.034 Uiso 1 1 calc R U . . .
C21 C 0.5603(3) 0.7836(3) 0.9292(3) 0.0350(8) Uani 1 1 d . . . . .
C18 C 0.6581(3) 0.4510(3) 0.6312(2) 0.0254(7) Uani 1 1 d . . . . .
H18 H 0.750120 0.481797 0.666592 0.030 Uiso 1 1 calc R U . . .
C34 C 0.6345(3) 0.8978(3) 0.9242(3) 0.0365(9) Uani 1 1 d . . . . .
C33 C 0.6648(4) 0.9061(4) 0.8277(3) 0.0390(9) Uani 1 1 d . . . . .
H33 H 0.635674 0.831476 0.764529 0.047 Uiso 1 1 calc R U . . .
C23 C 0.5409(4) 0.7792(3) 1.0275(3) 0.0367(9) Uani 1 1 d . . . . .
C29 C 0.6835(3) 1.0118(3) 1.0181(3) 0.0389(9) Uani 1 1 d . . . . .
C27 C 0.5907(4) 0.8942(4) 1.1209(3) 0.0378(9) Uani 1 1 d . . . . .
C28 C 0.6581(4) 1.0079(4) 1.1149(3) 0.0392(9) Uani 1 1 d . . . . .
H28 H 0.687258 1.083943 1.176973 0.047 Uiso 1 1 calc R U . . .
C22 C 0.4739(4) 0.6660(4) 1.0394(3) 0.0455(10) Uani 1 1 d . . . . .
H22 H 0.440300 0.588695 0.978796 0.055 Uiso 1 1 calc R U . . .
C30 C 0.7525(4) 1.1275(4) 1.0103(3) 0.0456(10) Uani 1 1 d . . . . .
H30 H 0.781726 1.203799 1.072116 0.055 Uiso 1 1 calc R U . . .
C26 C 0.5682(4) 0.8903(4) 1.2203(3) 0.0466(10) Uani 1 1 d . . . . .
H26 H 0.598278 0.966543 1.282143 0.056 Uiso 1 1 calc R U . . .
C32 C 0.7335(4) 1.0163(4) 0.8238(3) 0.0467(10) Uani 1 1 d . . . . .
H32 H 0.752909 1.017561 0.758217 0.056 Uiso 1 1 calc R U . . .
C31 C 0.7777(4) 1.1316(4) 0.9163(3) 0.0525(11) Uani 1 1 d . . . . .
H31 H 0.823792 1.209650 0.912476 0.063 Uiso 1 1 calc R U . . .
C24 C 0.4565(5) 0.6655(4) 1.1360(3) 0.0515(11) Uani 1 1 d . . . . .
H24 H 0.411867 0.588334 1.141761 0.062 Uiso 1 1 calc R U . . .
C25 C 0.5050(5) 0.7800(4) 1.2278(3) 0.0552(12) Uani 1 1 d . . . . .
H25 H 0.492831 0.778948 1.294658 0.066 Uiso 1 1 calc R U . . .

loop_
_atom_site_aniso_label
_atom_site_aniso_U_11
_atom_site_aniso_U_22
_atom_site_aniso_U_33
_atom_site_aniso_U_23
_atom_site_aniso_U_13
_atom_site_aniso_U_12
Zn1 0.0195(2) 0.0194(2) 0.0240(2) 0.00423(14) 0.00257(14) 0.00328(14)
O1 0.0174(11) 0.0274(12) 0.0323(12) 0.0040(9) 0.0012(9) 0.0045(9)
O4 0.0170(10) 0.0237(11) 0.0262(11) 0.0040(9) 0.0033(9) 0.0044(9)
O3 0.0222(11) 0.0288(12) 0.0242(11) 0.0024(9) 0.0021(9) 0.0042(9)
O2 0.0240(12) 0.0372(14) 0.0278(12) -0.0003(10) 0.0043(10) 0.0075(10)
N2 0.0205(13) 0.0201(13) 0.0238(14) 0.0057(10) 0.0030(11) 0.0024(10)
N5 0.0200(13) 0.0227(14) 0.0289(14) 0.0061(11) 0.0037(11) 0.0056(11)
N1 0.0255(14) 0.0193(13) 0.0264(14) 0.0042(11) 0.0038(11) 0.0055(10)
N4 0.0347(16) 0.0199(14) 0.0290(15) 0.0076(11) 0.0075(12) 0.0078(11)
N3 0.0436(17) 0.0295(16) 0.0249(14) 0.0080(12) 0.0058(13) 0.0114(13)
N6 0.0226(14) 0.0326(16) 0.0273(15) -0.0030(12) -0.0018(11) 0.0086(12)
C1 0.0252(16) 0.0200(16) 0.0259(17) 0.0043(13) 0.0059(13) 0.0016(12)
C15 0.0167(15) 0.0210(15) 0.0238(16) 0.0078(12) 0.0031(12) 0.0031(12)
C16 0.0238(16) 0.0194(16) 0.0271(16) 0.0072(13) 0.0073(13) 0.0063(12)
C14 0.0240(16) 0.0219(16) 0.0257(17) 0.0078(13) 0.0030(13) 0.0029(12)
C19 0.0204(15) 0.0204(16) 0.0273(17) 0.0102(13) 0.0040(13) 0.0035(12)
C4 0.0250(17) 0.0219(16) 0.0230(16) 0.0037(12) 0.0063(13) 0.0038(13)
C9 0.0292(18) 0.0259(17) 0.0303(17) 0.0116(14) 0.0091(14) 0.0061(14)
C17 0.0227(16) 0.0191(16) 0.0236(16) 0.0028(12) -0.0007(13) 0.0028(12)
C5 0.0364(19) 0.0229(17) 0.0277(17) 0.0056(13) 0.0086(15) 0.0102(14)
C2 0.0222(16) 0.0187(16) 0.0257(16) 0.0003(12) 0.0024(13) 0.0043(12)
C3 0.0261(17) 0.0194(16) 0.0292(17) 0.0076(13) 0.0089(13) 0.0041(13)
C11 0.0334(18) 0.0269(18) 0.0236(16) 0.0080(13) 0.0056(14) 0.0041(14)
C12 0.0199(16) 0.0186(16) 0.0336(18) 0.0072(13) 0.0069(13) 0.0058(12)
C10 0.0385(19) 0.0230(17) 0.0296(18) 0.0124(14) 0.0103(15) 0.0049(14)
C7 0.0318(18) 0.0225(17) 0.0269(17) 0.0085(13) 0.0068(14) 0.0068(13)
C13 0.0189(15) 0.0213(16) 0.0276(16) 0.0076(12) 0.0043(13) 0.0032(12)
C8 0.0361(19) 0.0246(17) 0.0310(18) 0.0097(14) 0.0057(15) 0.0086(14)
C20 0.0271(18) 0.034(2) 0.036(2) -0.0008(15) 0.0024(15) 0.0069(15)
C6 0.0345(19) 0.0247(17) 0.0248(17) 0.0092(13) 0.0041(14) 0.0067(14)
C21 0.0237(17) 0.0324(19) 0.0347(19) -0.0022(15) 0.0013(14) 0.0072(14)
C18 0.0176(15) 0.0262(17) 0.0281(17) 0.0085(13) -0.0018(13) 0.0028(12)
C34 0.0223(17) 0.039(2) 0.035(2) -0.0005(15) 0.0014(14) 0.0097(15)
C33 0.0281(19) 0.039(2) 0.039(2) 0.0030(16) 0.0043(16) 0.0077(16)
C23 0.0328(19) 0.039(2) 0.0312(19) 0.0037(15) 0.0015(15) 0.0145(16)
C29 0.0250(18) 0.039(2) 0.041(2) 0.0026(16) 0.0019(15) 0.0077(15)
C27 0.0329(19) 0.042(2) 0.0311(19) 0.0041(16) -0.0010(15) 0.0158(16)
C28 0.0285(19) 0.042(2) 0.033(2) -0.0009(16) -0.0004(15) 0.0101(16)
C22 0.048(2) 0.038(2) 0.043(2) 0.0064(17) 0.0034(18) 0.0148(18)
C30 0.029(2) 0.040(2) 0.049(2) 0.0004(18) 0.0032(17) 0.0019(16)
C26 0.052(2) 0.049(3) 0.033(2) 0.0067(18) -0.0009(18) 0.019(2)
C32 0.033(2) 0.053(3) 0.050(2) 0.0146(19) 0.0155(18) 0.0095(18)
C31 0.036(2) 0.046(2) 0.062(3) 0.008(2) 0.017(2) 0.0024(18)
C24 0.065(3) 0.048(3) 0.046(2) 0.021(2) 0.007(2) 0.021(2)
C25 0.074(3) 0.057(3) 0.036(2) 0.016(2) 0.005(2) 0.026(2)

loop_
_atom_type_symbol
_atom_type_description
_atom_type_scat_dispersion_real
_atom_type_scat_dispersion_imag
_atom_type_scat_source
C C 0.0033 0.0016 'International Tables Vol C Tables 4.2.6.8 and 6.1.1.4'
H H 0.0000 0.0000 'International Tables Vol C Tables 4.2.6.8 and 6.1.1.4'
N N 0.0061 0.0033 'International Tables Vol C Tables 4.2.6.8 and 6.1.1.4'
O O 0.0106 0.0060 'International Tables Vol C Tables 4.2.6.8 and 6.1.1.4'
Zn Zn 0.2839 1.4301 'International Tables Vol C Tables 4.2.6.8 and 6.1.1.4'

loop_
_geom_angle_atom_site_label_1
_geom_angle_atom_site_label_2
_geom_angle_atom_site_label_3
_geom_angle
_geom_angle_site_symmetry_1
_geom_angle_site_symmetry_3
_geom_angle_publ_flag
O1 Zn1 O4 96.96(8) . 1_655 ?
O1 Zn1 N2 115.76(10) . . ?
O1 Zn1 N5 104.13(10) . 1_545 ?
O4 Zn1 N2 108.16(9) 1_655 . ?
O4 Zn1 N5 112.00(9) 1_655 1_545 ?
N2 Zn1 N5 117.93(10) . 1_545 ?
C12 O1 Zn1 106.38(18) . . ?
C19 O4 Zn1 105.80(17) . 1_455 ?
C1 N2 Zn1 122.4(2) . . ?
C1 N2 C2 106.4(3) . . ?
C2 N2 Zn1 130.8(2) . . ?
C9 N5 Zn1 127.4(2) . 1_565 ?
C9 N5 C11 106.2(3) . . ?
C11 N5 Zn1 126.4(2) . 1_565 ?
C1 N1 C4 107.2(3) . . ?
C1 N1 C3 125.7(3) . . ?
C4 N1 C3 127.0(3) . . ?
C9 N4 C10 106.9(3) . . ?
C9 N4 C7 126.5(3) . . ?
C10 N4 C7 126.5(3) . . ?
C8 N3 C5 117.3(3) . . ?
C17 N6 H6 119.9 . . ?
C17 N6 C20 120.2(3) . . ?
C20 N6 H6 119.9 . . ?
N2 C1 N1 110.9(3) . . ?
N2 C1 H1 124.5 . . ?
N1 C1 H1 124.5 . . ?
C16 C15 C19 120.6(3) . . ?
C14 C15 C16 120.2(3) . . ?
C14 C15 C19 119.2(3) . . ?
C15 C16 H16 119.8 . . ?
C15 C16 C17 120.3(3) . . ?
C17 C16 H16 119.8 . . ?
C15 C14 H14 120.0 . . ?
C15 C14 C13 120.0(3) . . ?
C13 C14 H14 120.0 . . ?
O4 C19 C15 116.3(2) . . ?
O3 C19 O4 123.1(3) . . ?
O3 C19 C15 120.5(3) . . ?
N1 C4 H4 127.1 . . ?
C2 C4 N1 105.8(3) . . ?
C2 C4 H4 127.1 . . ?
N5 C9 N4 111.2(3) . . ?
N5 C9 H9 124.4 . . ?
N4 C9 H9 124.4 . . ?
C16 C17 N6 121.2(3) . . ?
C18 C17 N6 119.8(3) . . ?
C18 C17 C16 119.0(3) . . ?
N3 C5 H5 118.3 . . ?
N3 C5 C3 123.5(3) . . ?
C3 C5 H5 118.3 . . ?
N2 C2 H2 125.2 . . ?
C4 C2 N2 109.6(3) . . ?
C4 C2 H2 125.2 . . ?
C5 C3 N1 120.3(3) . . ?
C5 C3 C6 119.7(3) . . ?
C6 C3 N1 120.0(3) . . ?
N5 C11 H11 125.2 . . ?
C10 C11 N5 109.5(3) . . ?
C10 C11 H11 125.2 . . ?
O1 C12 C13 117.5(3) . . ?
O2 C12 O1 122.5(3) . . ?
O2 C12 C13 120.0(3) . . ?
N4 C10 H10 126.9 . . ?
C11 C10 N4 106.2(3) . . ?
C11 C10 H10 126.9 . . ?
C8 C7 N4 120.0(3) . . ?
C8 C7 C6 120.3(3) . . ?
C6 C7 N4 119.7(3) . . ?
C14 C13 C12 119.1(3) . . ?
C18 C13 C14 119.6(3) . . ?
C18 C13 C12 121.2(3) . . ?
N3 C8 C7 122.3(3) . . ?
N3 C8 H8 118.8 . . ?
C7 C8 H8 118.8 . . ?
N6 C20 H20A 109.3 . . ?
N6 C20 H20B 109.3 . . ?
N6 C20 C21 111.7(3) . . ?
H20A C20 H20B 107.9 . . ?
C21 C20 H20A 109.3 . . ?
C21 C20 H20B 109.3 . . ?
C3 C6 C7 116.8(3) . . ?
C3 C6 H6A 121.6 . . ?
C7 C6 H6A 121.6 . . ?
C34 C21 C20 119.0(3) . . ?
C23 C21 C20 121.0(3) . . ?
C23 C21 C34 119.9(3) . . ?
C17 C18 C13 120.9(3) . . ?
C17 C18 H18 119.6 . . ?
C13 C18 H18 119.6 . . ?
C21 C34 C33 122.5(3) . . ?
C21 C34 C29 120.3(3) . . ?
C33 C34 C29 117.2(4) . . ?
C34 C33 H33 119.0 . . ?
C32 C33 C34 121.9(3) . . ?
C32 C33 H33 119.0 . . ?
C21 C23 C27 119.1(4) . . ?
C21 C23 C22 123.2(3) . . ?
C22 C23 C27 117.7(3) . . ?
C28 C29 C34 119.3(4) . . ?
C28 C29 C30 121.5(3) . . ?
C30 C29 C34 119.1(4) . . ?
C28 C27 C23 120.6(3) . . ?
C28 C27 C26 120.4(3) . . ?
C26 C27 C23 119.0(4) . . ?
C29 C28 H28 119.7 . . ?
C27 C28 C29 120.7(3) . . ?
C27 C28 H28 119.7 . . ?
C23 C22 H22 119.2 . . ?
C24 C22 C23 121.6(4) . . ?
C24 C22 H22 119.2 . . ?
C29 C30 H30 119.1 . . ?
C31 C30 C29 121.8(4) . . ?
C31 C30 H30 119.1 . . ?
C27 C26 H26 119.4 . . ?
C25 C26 C27 121.1(4) . . ?
C25 C26 H26 119.4 . . ?
C33 C32 H32 119.4 . . ?
C33 C32 C31 121.2(4) . . ?
C31 C32 H32 119.4 . . ?
C30 C31 C32 118.7(4) . . ?
C30 C31 H31 120.7 . . ?
C32 C31 H31 120.7 . . ?
C22 C24 H24 119.8 . . ?
C22 C24 C25 120.3(4) . . ?
C25 C24 H24 119.8 . . ?
C26 C25 C24 120.3(4) . . ?
C26 C25 H25 119.9 . . ?
C24 C25 H25 119.9 . . ?

loop_
_geom_bond_atom_site_label_1
_geom_bond_atom_site_label_2
_geom_bond_distance
_geom_bond_site_symmetry_2
_geom_bond_publ_flag
Zn1 O1 1.979(2) . ?
Zn1 O4 1.991(2) 1_655 ?
Zn1 N2 1.997(3) . ?
Zn1 N5 2.006(3) 1_545 ?
O1 C12 1.283(4) . ?
O4 C19 1.286(4) . ?
O3 C19 1.240(3) . ?
O2 C12 1.239(4) . ?
N2 C1 1.314(4) . ?
N2 C2 1.385(4) . ?
N5 C9 1.310(4) . ?
N5 C11 1.373(4) . ?
N1 C1 1.354(4) . ?
N1 C4 1.393(4) . ?
N1 C3 1.418(4) . ?
N4 C9 1.348(4) . ?
N4 C10 1.378(4) . ?
N4 C7 1.427(4) . ?
N3 C5 1.341(4) . ?
N3 C8 1.339(4) . ?
N6 H6 0.8800 . ?
N6 C17 1.403(4) . ?
N6 C20 1.454(4) . ?
C1 H1 0.9500 . ?
C15 C16 1.389(4) . ?
C15 C14 1.385(4) . ?
C15 C19 1.506(4) . ?
C16 H16 0.9500 . ?
C16 C17 1.398(4) . ?
C14 H14 0.9500 . ?
C14 C13 1.394(4) . ?
C4 H4 0.9500 . ?
C4 C2 1.355(4) . ?
C9 H9 0.9500 . ?
C17 C18 1.389(4) . ?
C5 H5 0.9500 . ?
C5 C3 1.374(4) . ?
C2 H2 0.9500 . ?
C3 C6 1.383(4) . ?
C11 H11 0.9500 . ?
C11 C10 1.351(4) . ?
C12 C13 1.500(4) . ?
C10 H10 0.9500 . ?
C7 C8 1.379(4) . ?
C7 C6 1.392(4) . ?
C13 C18 1.390(4) . ?
C8 H8 0.9500 . ?
C20 H20A 0.9900 . ?
C20 H20B 0.9900 . ?
C20 C21 1.517(4) . ?
C6 H6A 0.9500 . ?
C21 C34 1.409(5) . ?
C21 C23 1.411(5) . ?
C18 H18 0.9500 . ?
C34 C33 1.429(5) . ?
C34 C29 1.434(5) . ?
C33 H33 0.9500 . ?
C33 C32 1.345(5) . ?
C23 C27 1.438(5) . ?
C23 C22 1.421(5) . ?
C29 C28 1.401(5) . ?
C29 C30 1.425(5) . ?
C27 C28 1.389(5) . ?
C27 C26 1.431(5) . ?
C28 H28 0.9500 . ?
C22 H22 0.9500 . ?
C22 C24 1.367(5) . ?
C30 H30 0.9500 . ?
C30 C31 1.364(6) . ?
C26 H26 0.9500 . ?
C26 C25 1.350(6) . ?
C32 H32 0.9500 . ?
C32 C31 1.429(5) . ?
C31 H31 0.9500 . ?
C24 H24 0.9500 . ?
C24 C25 1.421(6) . ?
C25 H25 0.9500 . ?

loop_
_geom_torsion_atom_site_label_1
_geom_torsion_atom_site_label_2
_geom_torsion_atom_site_label_3
_geom_torsion_atom_site_label_4
_geom_torsion
_geom_torsion_site_symmetry_1
_geom_torsion_site_symmetry_2
_geom_torsion_site_symmetry_3
_geom_torsion_site_symmetry_4
_geom_torsion_publ_flag
Zn1 O1 C12 O2 1.4(4) . . . . ?
Zn1 O1 C12 C13 -177.9(2) . . . . ?
Zn1 O4 C19 O3 -0.7(4) 1_455 . . . ?
Zn1 O4 C19 C15 -179.3(2) 1_455 . . . ?
Zn1 N2 C1 N1 174.08(18) . . . . ?
Zn1 N2 C2 C4 -173.1(2) . . . . ?
Zn1 N5 C9 N4 -177.47(19) 1_565 . . . ?
Zn1 N5 C11 C10 177.7(2) 1_565 . . . ?
O1 C12 C13 C14 -172.9(3) . . . . ?
O1 C12 C13 C18 10.9(5) . . . . ?
O2 C12 C13 C14 7.8(5) . . . . ?
O2 C12 C13 C18 -168.4(3) . . . . ?
N5 C11 C10 N4 0.0(4) . . . . ?
N1 C4 C2 N2 -0.3(3) . . . . ?
N1 C3 C6 C7 -179.7(3) . . . . ?
N4 C7 C8 N3 179.7(3) . . . . ?
N4 C7 C6 C3 179.6(3) . . . . ?
N3 C5 C3 N1 -178.6(3) . . . . ?
N3 C5 C3 C6 0.8(5) . . . . ?
N6 C17 C18 C13 179.7(3) . . . . ?
N6 C20 C21 C34 83.9(4) . . . . ?
N6 C20 C21 C23 -100.4(4) . . . . ?
C1 N2 C2 C4 0.1(3) . . . . ?
C1 N1 C4 C2 0.4(3) . . . . ?
C1 N1 C3 C5 -143.8(3) . . . . ?
C1 N1 C3 C6 36.8(5) . . . . ?
C15 C16 C17 N6 -178.8(3) . . . . ?
C15 C16 C17 C18 0.5(5) . . . . ?
C15 C14 C13 C12 -175.9(3) . . . . ?
C15 C14 C13 C18 0.3(5) . . . . ?
C16 C15 C14 C13 0.5(5) . . . . ?
C16 C15 C19 O4 -2.7(4) . . . . ?
C16 C15 C19 O3 178.7(3) . . . . ?
C16 C17 C18 C13 0.3(5) . . . . ?
C14 C15 C16 C17 -1.0(5) . . . . ?
C14 C15 C19 O4 179.2(3) . . . . ?
C14 C15 C19 O3 0.5(5) . . . . ?
C14 C13 C18 C17 -0.8(5) . . . . ?
C19 C15 C16 C17 -179.1(3) . . . . ?
C19 C15 C14 C13 178.7(3) . . . . ?
C4 N1 C1 N2 -0.4(3) . . . . ?
C4 N1 C3 C5 37.6(5) . . . . ?
C4 N1 C3 C6 -141.8(3) . . . . ?
C9 N5 C11 C10 -0.3(4) . . . . ?
C9 N4 C10 C11 0.3(4) . . . . ?
C9 N4 C7 C8 -47.6(5) . . . . ?
C9 N4 C7 C6 131.1(3) . . . . ?
C17 N6 C20 C21 -168.3(3) . . . . ?
C5 N3 C8 C7 0.6(5) . . . . ?
C5 C3 C6 C7 0.9(5) . . . . ?
C2 N2 C1 N1 0.2(3) . . . . ?
C3 N1 C1 N2 -179.2(3) . . . . ?
C3 N1 C4 C2 179.2(3) . . . . ?
C11 N5 C9 N4 0.5(4) . . . . ?
C12 C13 C18 C17 175.4(3) . . . . ?
C10 N4 C9 N5 -0.6(4) . . . . ?
C10 N4 C7 C8 129.1(4) . . . . ?
C10 N4 C7 C6 -52.2(5) . . . . ?
C7 N4 C9 N5 176.7(3) . . . . ?
C7 N4 C10 C11 -176.9(3) . . . . ?
C8 N3 C5 C3 -1.5(5) . . . . ?
C8 C7 C6 C3 -1.8(5) . . . . ?
C20 N6 C17 C16 -15.6(5) . . . . ?
C20 N6 C17 C18 165.0(3) . . . . ?
C20 C21 C34 C33 -8.2(5) . . . . ?
C20 C21 C34 C29 172.1(3) . . . . ?
C20 C21 C23 C27 -172.1(3) . . . . ?
C20 C21 C23 C22 7.8(5) . . . . ?
C6 C7 C8 N3 1.0(5) . . . . ?
C21 C34 C33 C32 178.7(3) . . . . ?
C21 C34 C29 C28 0.7(5) . . . . ?
C21 C34 C29 C30 -177.0(3) . . . . ?
C21 C23 C27 C28 -0.6(5) . . . . ?
C21 C23 C27 C26 178.6(3) . . . . ?
C21 C23 C22 C24 -179.7(4) . . . . ?
C34 C21 C23 C27 3.7(5) . . . . ?
C34 C21 C23 C22 -176.5(3) . . . . ?
C34 C33 C32 C31 -1.0(6) . . . . ?
C34 C29 C28 C27 2.4(5) . . . . ?
C34 C29 C30 C31 -2.5(5) . . . . ?
C33 C34 C29 C28 -179.0(3) . . . . ?
C33 C34 C29 C30 3.3(5) . . . . ?
C33 C32 C31 C30 1.9(6) . . . . ?
C23 C21 C34 C33 176.0(3) . . . . ?
C23 C21 C34 C29 -3.7(5) . . . . ?
C23 C27 C28 C29 -2.4(5) . . . . ?
C23 C27 C26 C25 2.0(5) . . . . ?
C23 C22 C24 C25 0.4(6) . . . . ?
C29 C34 C33 C32 -1.6(5) . . . . ?
C29 C30 C31 C32 -0.1(6) . . . . ?
C27 C23 C22 C24 0.2(5) . . . . ?
C27 C26 C25 C24 -1.4(6) . . . . ?
C28 C29 C30 C31 179.9(4) . . . . ?
C28 C27 C26 C25 -178.8(4) . . . . ?
C22 C23 C27 C28 179.5(3) . . . . ?
C22 C23 C27 C26 -1.3(5) . . . . ?
C22 C24 C25 C26 0.2(6) . . . . ?
C30 C29 C28 C27 -180.0(3) . . . . ?
C26 C27 C28 C29 178.4(3) . . . . ?
